data_7239861
loop_
_publ_author_name
'Tu, Qian-Qian'
'Ren, Ling-Ling'
'Cui, Ying-Ying'
'Cheng, Ai-Ling'
'Gao, En-Qing'

_publ_section_title
;
 Assembly of four new cobalt coordination polymers modulated by
 N-coligands: sensitive and selective sensing of nitroaromatics, Fe3+ and
 Cr2O72&#x2212; in water
;
_journal_issue 10
_journal_name_full CrystEngComm
_journal_page_first 1789
_journal_page_last 1801
_journal_paper_doi 10.1039/C9CE01757G
_journal_volume 22
_journal_year 2020
_chemical_formula_sum 'C10.8 H7.2 Co0.4 N0.8 O3.2 S0.4'
_chemical_formula_weight 235.77
_space_group_crystal_system triclinic
_space_group_IT_number 2
_space_group_name_Hall '-P 1'
_space_group_name_H-M_alt 'P -1'
_atom_sites_solution_hydrogens geom
_audit_creation_method SHELXL-2013
_audit_update_record
;
2020-01-07 deposited with the CCDC.	2020-01-28 downloaded from the CCDC.
;
_cell_angle_alpha 94.478(3)
_cell_angle_beta 98.662(3)
_cell_angle_gamma 101.166(3)
_cell_formula_units_Z 5
_cell_length_a 7.4557(3)
_cell_length_b 12.6096(5)
_cell_length_c 13.7586(3)
_cell_measurement_reflns_used 5537
_cell_measurement_temperature 293(2)
_cell_measurement_theta_max 73.9160
_cell_measurement_theta_min 4.5750
_cell_volume 1246.84(8)
_computing_cell_refinement 'CrysAlisPro 1.171.39.32a (Rigaku OD, 2017)'
_computing_data_collection 'CrysAlisPro 1.171.39.32a (Rigaku OD, 2017)'
_computing_data_reduction 'CrysAlisPro 1.171.39.32a (Rigaku OD, 2017)'
_computing_molecular_graphics 'Bruker SHELXTL'
_computing_publication_material 'Bruker SHELXTL'
_computing_structure_refinement 'SHELXL-2013 (Sheldrick, 2013)'
_computing_structure_solution 'SHELXL-2013 (Sheldrick, 2013)'
_diffrn_ambient_temperature 293(2)
_diffrn_measured_fraction_theta_full 0.980
_diffrn_measured_fraction_theta_max 0.995
_diffrn_measurement_device_type 'XtaLAB AFC12 (RINC): Kappa dual home/near'
_diffrn_radiation_type CuK\a
_diffrn_radiation_wavelength 1.54184
_diffrn_reflns_av_R_equivalents 0.0507
_diffrn_reflns_av_unetI/netI 0.0528
_diffrn_reflns_Laue_measured_fraction_full 0.980
_diffrn_reflns_Laue_measured_fraction_max 0.995
_diffrn_reflns_limit_h_max 8
_diffrn_reflns_limit_h_min -8
_diffrn_reflns_limit_k_max 15
_diffrn_reflns_limit_k_min -15
_diffrn_reflns_limit_l_max 13
_diffrn_reflns_limit_l_min -16
_diffrn_reflns_number 13236
_diffrn_reflns_point_group_measured_fraction_full 0.980
_diffrn_reflns_point_group_measured_fraction_max 0.995
_diffrn_reflns_theta_full 67.684
_diffrn_reflns_theta_max 67.070
_diffrn_reflns_theta_min 4.586
_diffrn_source 'fine-focus sealed X-ray tube'
_exptl_absorpt_coefficient_mu 6.671
_exptl_absorpt_correction_T_max 1.00000
_exptl_absorpt_correction_T_min 0.35581
_exptl_absorpt_correction_type multi-scan
_exptl_absorpt_process_details
;
CrysAlisPro 1.171.39.32a (Rigaku Oxford Diffraction, 2017)
Empirical absorption correction using spherical harmonics,
 implemented in SCALE3 ABSPACK scaling algorithm.
;
_exptl_crystal_density_diffrn 1.570
_exptl_crystal_description rod
_exptl_crystal_F_000 602
_exptl_crystal_size_max 0.220
_exptl_crystal_size_mid 0.180
_exptl_crystal_size_min 0.150
_refine_diff_density_max 0.490
_refine_diff_density_min -0.520
_refine_diff_density_rms 0.067
_refine_ls_extinction_method none
_refine_ls_goodness_of_fit_ref 1.030
_refine_ls_hydrogen_treatment constr
_refine_ls_matrix_type full
_refine_ls_number_parameters 371
_refine_ls_number_reflns 4408
_refine_ls_number_restraints 0
_refine_ls_restrained_S_all 1.030
_refine_ls_R_factor_all 0.0534
_refine_ls_R_factor_gt 0.0466
_refine_ls_shift/su_max 0.001
_refine_ls_shift/su_mean 0.000
_refine_ls_structure_factor_coef Fsqd
_refine_ls_weighting_details
;
 w=1/[\s^2^(Fo^2^)+(0.0713P)^2^+0.5806P]
 where P=(Fo^2^+2Fc^2^)/3
;
_refine_ls_weighting_scheme calc
_refine_ls_wR_factor_gt 0.1213
_refine_ls_wR_factor_ref 0.1255
_reflns_Friedel_coverage 0.000
_reflns_number_gt 3869
_reflns_number_total 4408
_reflns_threshold_expression 'I > 2\s(I)'
_cod_data_source_file c9ce01757g2.cif
_cod_data_source_block 3
_cod_depositor_comments
;Adding full bibliography for 7239861--7239864.cif.

 Adding full bibliography for 7239861--7239864.cif.
;
_cod_original_formula_sum 'C10.80 H7.20 Co0.40 N0.80 O3.20 S0.40'
_cod_database_code 7239861
_shelx_space_group_comment
;
The symmetry employed for this shelxl refinement is uniquely defined
by the following loop, which should always be used as a source of
symmetry information in preference to the above space-group names.
They are only intended as comments.
;
_shelx_estimated_absorpt_t_min 0.322
_shelx_estimated_absorpt_t_max 0.434
_shelxl_version_number 2013-2

loop_
_space_group_symop_operation_xyz
'x, y, z'
'-x, -y, -z'

loop_
_atom_site_label
_atom_site_type_symbol
_atom_site_fract_x
_atom_site_fract_y
_atom_site_fract_z
_atom_site_U_iso_or_equiv
_atom_site_adp_type
_atom_site_occupancy
_atom_site_site_symmetry_order
_atom_site_calc_flag
_atom_site_refinement_flags_posn
_atom_site_refinement_flags_adp
_atom_site_refinement_flags_occupancy
_atom_site_disorder_assembly
_atom_site_disorder_group
Co1 Co 0.84204(7) 0.30593(4) 0.96413(3) 0.03138(17) Uani 1 1 d . . . . .
C1 C 0.6232(4) 0.4573(3) 0.8464(2) 0.0322(7) Uani 1 1 d . . . . .
C2 C 0.5023(4) 0.4497(2) 0.74645(19) 0.0285(6) Uani 1 1 d . . . . .
C3 C 0.4559(4) 0.3528(2) 0.6827(2) 0.0283(6) Uani 1 1 d . . . . .
H3A H 0.4882 0.2893 0.7030 0.034 Uiso 1 1 calc R U . . .
C4 C 0.4441(4) 0.5416(2) 0.7154(2) 0.0303(6) Uani 1 1 d . . . . .
H4A H 0.4707 0.6047 0.7593 0.036 Uiso 1 1 calc R U . . .
C5 C 0.3608(4) 0.3545(2) 0.5890(2) 0.0265(6) Uani 1 1 d . . . . .
C6 C 0.3473(4) 0.5424(2) 0.6210(2) 0.0290(6) Uani 1 1 d . . . . .
C7 C 0.3063(4) 0.4472(2) 0.55583(19) 0.0251(6) Uani 1 1 d . . . . .
C8 C 0.2109(4) 0.4287(2) 0.45210(19) 0.0250(6) Uani 1 1 d . . . . .
C9 C 0.1411(4) 0.5024(2) 0.39420(19) 0.0272(6) Uani 1 1 d . . . . .
C10 C 0.1962(4) 0.3228(2) 0.4088(2) 0.0282(6) Uani 1 1 d . . . . .
C11 C 0.0572(4) 0.4675(2) 0.2967(2) 0.0308(6) Uani 1 1 d . . . . .
H11A H 0.0063 0.5156 0.2587 0.037 Uiso 1 1 calc R U . . .
C12 C 0.1189(4) 0.2880(2) 0.3110(2) 0.0319(6) Uani 1 1 d . . . . .
H12A H 0.1146 0.2175 0.2837 0.038 Uiso 1 1 calc R U . . .
C13 C 0.0477(4) 0.3623(2) 0.2549(2) 0.0305(6) Uani 1 1 d . . . . .
C14 C -0.0375(4) 0.3316(3) 0.1481(2) 0.0328(7) Uani 1 1 d . . . . .
C15 C 0.4606(5) 0.2071(3) 1.0256(3) 0.0491(9) Uani 1 1 d . . . . .
H15A H 0.4850 0.2663 1.0738 0.059 Uiso 1 1 calc R U . . .
C16 C 0.2911(5) 0.1319(4) 1.0153(3) 0.0600(11) Uani 1 1 d . . . . .
H16A H 0.2060 0.1414 1.0565 0.072 Uiso 1 1 calc R U . . .
C17 C 0.2527(6) 0.0453(4) 0.9450(3) 0.0595(10) Uani 1 1 d . . . . .
H17A H 0.1426 -0.0061 0.9390 0.071 Uiso 1 1 calc R U . . .
C18 C 0.3793(5) 0.0337(3) 0.8816(3) 0.0482(9) Uani 1 1 d . . . . .
C19 C 0.5455(4) 0.1114(3) 0.8974(2) 0.0357(7) Uani 1 1 d . . . . .
C20 C 0.3462(6) -0.0512(4) 0.8014(3) 0.0660(12) Uani 1 1 d . . . . .
H20A H 0.2365 -0.1035 0.7910 0.079 Uiso 1 1 calc R U . . .
C21 C 0.4701(7) -0.0566(4) 0.7412(3) 0.0716(13) Uani 1 1 d . . . . .
H21A H 0.4430 -0.1109 0.6882 0.086 Uiso 1 1 calc R U . . .
C22 C 0.6451(6) 0.0202(3) 0.7572(3) 0.0519(9) Uani 1 1 d . . . . .
C23 C 0.6822(5) 0.1031(3) 0.8358(2) 0.0364(7) Uani 1 1 d . . . . .
C24 C 0.7836(7) 0.0179(3) 0.6977(3) 0.0605(11) Uani 1 1 d . . . . .
H24A H 0.7628 -0.0340 0.6432 0.073 Uiso 1 1 calc R U . . .
C25 C 0.9464(6) 0.0915(3) 0.7201(3) 0.0559(10) Uani 1 1 d . . . . .
H25A H 1.0394 0.0893 0.6823 0.067 Uiso 1 1 calc R U . . .
C26 C 0.9727(5) 0.1704(3) 0.8003(2) 0.0445(8) Uani 1 1 d . . . . .
H26A H 1.0849 0.2205 0.8152 0.053 Uiso 1 1 calc R U . . .
O1 O 0.6952(3) 0.3750(2) 0.86048(16) 0.0476(6) Uani 1 1 d . . . . .
O2 O 0.6488(3) 0.5422(2) 0.90211(16) 0.0478(6) Uani 1 1 d . . . . .
O3 O -0.0204(3) 0.24471(18) 0.10312(15) 0.0411(5) Uani 1 1 d . . . . .
O4 O -0.1262(3) 0.39527(18) 0.10433(14) 0.0397(5) Uani 1 1 d . . . . .
O5 O 1.0968(3) 0.39274(18) 0.93940(15) 0.0403(5) Uani 1 1 d . . . . .
H5A H 1.1681 0.4099 0.9922 0.060 Uiso 1 1 calc R U . . .
O6 O 0.4533(3) 0.2117(2) 0.46411(17) 0.0495(6) Uani 1 1 d . . . . .
O7 O 0.1550(4) 0.16034(19) 0.51900(17) 0.0503(6) Uani 1 1 d . . . . .
N1 N 0.5866(4) 0.1971(2) 0.96945(18) 0.0360(6) Uani 1 1 d . . . . .
N2 N 0.8446(4) 0.1774(2) 0.85652(17) 0.0335(6) Uani 1 1 d . . . . .
S1 S 0.29457(10) 0.24432(6) 0.49467(5) 0.03093(19) Uani 1 1 d . . . . .
O8 O 0.1617(4) 0.60500(19) 0.43855(16) 0.0335(7) Uani 0.848(4) 1 d . . P A 1
C27 C 0.1195(6) 0.6875(3) 0.3785(3) 0.0379(9) Uani 0.848(4) 1 d . . P A 1
H27A H 0.1397 0.7555 0.4192 0.057 Uiso 0.848(4) 1 calc R U P A 1
H27B H -0.0079 0.6677 0.3466 0.057 Uiso 0.848(4) 1 calc R U P A 1
H27C H 0.1983 0.6946 0.3292 0.057 Uiso 0.848(4) 1 calc R U P A 1
O8' O 0.282(2) 0.6185(10) 0.5938(9) 0.035(4) Uani 0.152(4) 1 d . . P A 2
C27' C 0.322(3) 0.7208(19) 0.6552(18) 0.050(6) Uani 0.152(4) 1 d . . P A 2
H27D H 0.2553 0.7701 0.6236 0.074 Uiso 0.152(4) 1 calc R U P A 2
H27E H 0.4530 0.7511 0.6648 0.074 Uiso 0.152(4) 1 calc R U P A 2
H27F H 0.2853 0.7095 0.7181 0.074 Uiso 0.152(4) 1 calc R U P A 2

loop_
_atom_site_aniso_label
_atom_site_aniso_U_11
_atom_site_aniso_U_22
_atom_site_aniso_U_33
_atom_site_aniso_U_23
_atom_site_aniso_U_13
_atom_site_aniso_U_12
Co1 0.0456(3) 0.0317(3) 0.0133(2) -0.00149(18) -0.0076(2) 0.0107(2)
C1 0.0334(15) 0.0466(18) 0.0153(14) 0.0049(13) -0.0016(12) 0.0089(13)
C2 0.0312(15) 0.0412(16) 0.0116(13) 0.0033(12) -0.0011(11) 0.0075(12)
C3 0.0349(15) 0.0334(15) 0.0160(13) 0.0039(11) -0.0014(12) 0.0100(12)
C4 0.0382(16) 0.0362(15) 0.0148(13) -0.0038(11) -0.0029(12) 0.0123(13)
C5 0.0310(14) 0.0305(14) 0.0176(14) 0.0031(11) 0.0010(11) 0.0079(11)
C6 0.0369(16) 0.0335(16) 0.0160(14) -0.0019(12) 0.0008(12) 0.0109(12)
C7 0.0283(14) 0.0365(15) 0.0106(12) 0.0029(11) -0.0005(10) 0.0096(11)
C8 0.0297(14) 0.0335(15) 0.0110(12) 0.0007(11) 0.0010(11) 0.0073(11)
C9 0.0331(15) 0.0344(15) 0.0138(13) 0.0019(11) -0.0001(11) 0.0098(12)
C10 0.0341(15) 0.0308(15) 0.0176(14) 0.0041(11) 0.0000(12) 0.0046(12)
C11 0.0362(16) 0.0406(16) 0.0167(14) 0.0067(12) 0.0011(12) 0.0118(13)
C12 0.0399(16) 0.0347(15) 0.0166(14) -0.0036(12) -0.0039(12) 0.0061(13)
C13 0.0369(16) 0.0401(17) 0.0122(13) 0.0015(12) 0.0003(12) 0.0061(13)
C14 0.0372(16) 0.0423(17) 0.0136(14) 0.0008(12) -0.0025(12) 0.0010(13)
C15 0.057(2) 0.063(2) 0.0333(18) 0.0052(17) 0.0079(16) 0.0259(19)
C16 0.049(2) 0.087(3) 0.054(2) 0.019(2) 0.0173(19) 0.027(2)
C17 0.047(2) 0.070(3) 0.058(3) 0.011(2) 0.0020(19) 0.0077(19)
C18 0.0452(19) 0.052(2) 0.042(2) 0.0090(17) -0.0025(16) 0.0041(16)
C19 0.0431(17) 0.0383(17) 0.0231(15) 0.0022(13) -0.0051(13) 0.0107(14)
C20 0.065(3) 0.056(2) 0.060(3) -0.008(2) -0.008(2) -0.009(2)
C21 0.085(3) 0.059(3) 0.051(3) -0.021(2) 0.003(2) -0.015(2)
C22 0.072(3) 0.0431(19) 0.0342(19) -0.0098(16) 0.0021(18) 0.0085(18)
C23 0.0485(18) 0.0372(16) 0.0216(15) 0.0010(13) -0.0014(13) 0.0108(14)
C24 0.095(3) 0.053(2) 0.034(2) -0.0126(17) 0.016(2) 0.020(2)
C25 0.082(3) 0.056(2) 0.038(2) 0.0025(17) 0.020(2) 0.026(2)
C26 0.058(2) 0.049(2) 0.0317(18) 0.0074(15) 0.0130(16) 0.0165(17)
O1 0.0640(16) 0.0521(14) 0.0238(12) 0.0071(10) -0.0157(11) 0.0212(12)
O2 0.0577(15) 0.0559(15) 0.0228(12) -0.0086(11) -0.0168(10) 0.0183(12)
O3 0.0572(14) 0.0436(12) 0.0181(10) -0.0051(9) -0.0032(10) 0.0109(10)
O4 0.0542(14) 0.0447(13) 0.0159(10) 0.0011(9) -0.0098(9) 0.0127(11)
O5 0.0482(13) 0.0448(13) 0.0200(11) -0.0020(9) -0.0100(9) 0.0047(10)
O6 0.0584(15) 0.0537(14) 0.0378(13) -0.0123(11) -0.0028(11) 0.0305(12)
O7 0.0684(17) 0.0375(12) 0.0364(13) 0.0096(10) 0.0026(12) -0.0072(11)
N1 0.0466(15) 0.0428(15) 0.0202(13) 0.0022(11) 0.0014(11) 0.0170(12)
N2 0.0456(15) 0.0345(13) 0.0195(12) 0.0009(10) 0.0013(11) 0.0104(11)
S1 0.0433(4) 0.0297(4) 0.0171(3) 0.0008(3) -0.0045(3) 0.0091(3)
O8 0.0550(16) 0.0320(13) 0.0149(12) 0.0038(9) -0.0019(10) 0.0179(11)
C27 0.050(2) 0.039(2) 0.030(2) 0.0095(16) 0.0027(17) 0.0206(17)
O8' 0.067(10) 0.019(6) 0.016(7) 0.001(5) -0.002(6) 0.005(6)
C27' 0.053(14) 0.046(13) 0.047(14) -0.008(11) 0.010(11) 0.007(11)

loop_
_atom_type_symbol
_atom_type_description
_atom_type_scat_dispersion_real
_atom_type_scat_dispersion_imag
_atom_type_scat_source
C C 0.0181 0.0091 'International Tables Vol C Tables 4.2.6.8 and 6.1.1.4'
H H 0.0000 0.0000 'International Tables Vol C Tables 4.2.6.8 and 6.1.1.4'
N N 0.0311 0.0180 'International Tables Vol C Tables 4.2.6.8 and 6.1.1.4'
O O 0.0492 0.0322 'International Tables Vol C Tables 4.2.6.8 and 6.1.1.4'
Co Co -2.3653 3.6143 'International Tables Vol C Tables 4.2.6.8 and 6.1.1.4'
S S 0.3331 0.5567 'International Tables Vol C Tables 4.2.6.8 and 6.1.1.4'

loop_
_geom_angle_atom_site_label_1
_geom_angle_atom_site_label_2
_geom_angle_atom_site_label_3
_geom_angle
_geom_angle_site_symmetry_1
_geom_angle_site_symmetry_3
O1 Co1 O5 93.15(10) . .
O1 Co1 O4 110.10(9) . 1_656
O5 Co1 O4 91.46(9) . 1_656
O1 Co1 N2 89.84(10) . .
O5 Co1 N2 91.73(9) . .
O4 Co1 N2 159.60(9) 1_656 .
O1 Co1 N1 86.53(10) . .
O5 Co1 N1 170.07(9) . .
O4 Co1 N1 97.97(9) 1_656 .
N2 Co1 N1 78.34(10) . .
O1 Co1 O3 168.60(9) . 1_656
O5 Co1 O3 91.91(8) . 1_656
O4 Co1 O3 59.53(8) 1_656 1_656
N2 Co1 O3 100.22(9) . 1_656
N1 Co1 O3 90.23(9) . 1_656
O2 C1 O1 127.5(3) . .
O2 C1 C2 118.0(3) . .
O1 C1 C2 114.4(3) . .
C4 C2 C3 119.5(2) . .
C4 C2 C1 119.5(3) . .
C3 C2 C1 120.9(3) . .
C5 C3 C2 117.8(3) . .
C5 C3 H3A 121.1 . .
C2 C3 H3A 121.1 . .
C2 C4 C6 122.2(3) . .
C2 C4 H4A 118.9 . .
C6 C4 H4A 118.9 . .
C3 C5 C7 123.2(3) . .
C3 C5 S1 126.1(2) . .
C7 C5 S1 110.7(2) . .
O8' C6 C4 123.9(6) . .
O8' C6 C7 117.2(6) . .
C4 C6 C7 118.6(3) . .
C6 C7 C5 118.6(2) . .
C6 C7 C8 128.7(3) . .
C5 C7 C8 112.8(2) . .
C9 C8 C10 118.3(2) . .
C9 C8 C7 128.7(2) . .
C10 C8 C7 113.0(2) . .
O8 C9 C11 124.6(3) . .
O8 C9 C8 116.4(2) . .
C11 C9 C8 119.1(3) . .
C12 C10 C8 123.3(3) . .
C12 C10 S1 126.1(2) . .
C8 C10 S1 110.6(2) . .
C13 C11 C9 121.4(3) . .
C13 C11 H11A 119.3 . .
C9 C11 H11A 119.3 . .
C10 C12 C13 117.5(3) . .
C10 C12 H12A 121.2 . .
C13 C12 H12A 121.2 . .
C11 C13 C12 120.4(3) . .
C11 C13 C14 118.6(3) . .
C12 C13 C14 121.1(3) . .
O3 C14 O4 120.9(3) . .
O3 C14 C13 120.4(3) . .
O4 C14 C13 118.7(3) . .
N1 C15 C16 122.7(4) . .
N1 C15 H15A 118.7 . .
C16 C15 H15A 118.7 . .
C17 C16 C15 119.5(4) . .
C17 C16 H16A 120.2 . .
C15 C16 H16A 120.2 . .
C16 C17 C18 119.7(4) . .
C16 C17 H17A 120.2 . .
C18 C17 H17A 120.2 . .
C17 C18 C19 117.2(4) . .
C17 C18 C20 123.7(4) . .
C19 C18 C20 119.1(4) . .
N1 C19 C18 123.3(3) . .
N1 C19 C23 116.8(3) . .
C18 C19 C23 119.9(3) . .
C21 C20 C18 121.2(4) . .
C21 C20 H20A 119.4 . .
C18 C20 H20A 119.4 . .
C20 C21 C22 121.1(4) . .
C20 C21 H21A 119.5 . .
C22 C21 H21A 119.5 . .
C23 C22 C24 117.1(4) . .
C23 C22 C21 118.9(4) . .
C24 C22 C21 124.0(3) . .
N2 C23 C22 122.3(3) . .
N2 C23 C19 117.9(3) . .
C22 C23 C19 119.8(3) . .
C25 C24 C22 120.0(3) . .
C25 C24 H24A 120.0 . .
C22 C24 H24A 120.0 . .
C24 C25 C26 119.1(4) . .
C24 C25 H25A 120.4 . .
C26 C25 H25A 120.4 . .
N2 C26 C25 122.9(4) . .
N2 C26 H26A 118.5 . .
C25 C26 H26A 118.5 . .
C1 O1 Co1 143.2(2) . .
C14 O3 Co1 85.68(18) . 1_454
C14 O4 Co1 93.43(17) . 1_454
Co1 O5 H5A 109.5 . .
C15 N1 C19 117.6(3) . .
C15 N1 Co1 129.2(2) . .
C19 N1 Co1 112.9(2) . .
C26 N2 C23 118.5(3) . .
C26 N2 Co1 127.6(2) . .
C23 N2 Co1 113.1(2) . .
O7 S1 O6 116.81(16) . .
O7 S1 C10 110.93(14) . .
O6 S1 C10 110.93(14) . .
O7 S1 C5 111.33(14) . .
O6 S1 C5 111.41(14) . .
C10 S1 C5 92.95(13) . .
C9 O8 C27 118.4(2) . .
O8 C27 H27A 109.5 . .
O8 C27 H27B 109.5 . .
H27A C27 H27B 109.5 . .
O8 C27 H27C 109.5 . .
H27A C27 H27C 109.5 . .
H27B C27 H27C 109.5 . .
C6 O8' C27' 120.8(14) . .
O8' C27' H27D 109.5 . .
O8' C27' H27E 109.5 . .
H27D C27' H27E 109.5 . .
O8' C27' H27F 109.5 . .
H27D C27' H27F 109.5 . .
H27E C27' H27F 109.5 . .

loop_
_geom_bond_atom_site_label_1
_geom_bond_atom_site_label_2
_geom_bond_distance
_geom_bond_site_symmetry_2
Co1 O1 2.021(2) .
Co1 O5 2.090(2) .
Co1 O4 2.113(2) 1_656
Co1 N2 2.113(2) .
Co1 N1 2.136(3) .
Co1 O3 2.292(2) 1_656
C1 O2 1.232(4) .
C1 O1 1.273(4) .
C1 C2 1.512(4) .
C2 C4 1.389(4) .
C2 C3 1.400(4) .
C3 C5 1.379(4) .
C3 H3A 0.9300 .
C4 C6 1.390(4) .
C4 H4A 0.9300 .
C5 C7 1.397(4) .
C5 S1 1.766(3) .
C6 O8' 1.215(13) .
C6 C7 1.395(4) .
C7 C8 1.475(4) .
C8 C9 1.395(4) .
C8 C10 1.397(4) .
C9 O8 1.357(4) .
C9 C11 1.390(4) .
C10 C12 1.382(4) .
C10 S1 1.766(3) .
C11 C13 1.388(4) .
C11 H11A 0.9300 .
C12 C13 1.393(4) .
C12 H12A 0.9300 .
C13 C14 1.499(4) .
C14 O3 1.254(4) .
C14 O4 1.267(4) .
C15 N1 1.320(4) .
C15 C16 1.406(6) .
C15 H15A 0.9300 .
C16 C17 1.357(6) .
C16 H16A 0.9300 .
C17 C18 1.398(5) .
C17 H17A 0.9300 .
C18 C19 1.399(5) .
C18 C20 1.434(6) .
C19 N1 1.363(4) .
C19 C23 1.433(4) .
C20 C21 1.338(6) .
C20 H20A 0.9300 .
C21 C22 1.442(6) .
C21 H21A 0.9300 .
C22 C23 1.400(4) .
C22 C24 1.415(6) .
C23 N2 1.356(4) .
C24 C25 1.355(6) .
C24 H24A 0.9300 .
C25 C26 1.391(5) .
C25 H25A 0.9300 .
C26 N2 1.327(4) .
C26 H26A 0.9300 .
O3 Co1 2.292(2) 1_454
O4 Co1 2.113(2) 1_454
O5 H5A 0.8200 .
O6 S1 1.435(2) .
O7 S1 1.432(2) .
O8 C27 1.431(4) .
C27 H27A 0.9600 .
C27 H27B 0.9600 .
C27 H27C 0.9600 .
O8' C27' 1.44(2) .
C27' H27D 0.9600 .
C27' H27E 0.9600 .
C27' H27F 0.9600 .
